data_4125829
loop_
_publ_author_name
'Tsukahara, Nana'
'Asakawa, Hiroki'
'Lee, Ka-Ho'
'Lin, Zhenyang'
'Yamashita, Makoto'

_publ_section_title
;
 Cleaving Dihydrogen with Tetra(o-tolyl)diborane(4).
;
_journal_issue 7
_journal_name_full 'Journal of the American Chemical Society'
_journal_page_first 2593
_journal_page_last 2596
_journal_paper_doi 10.1021/jacs.7b00924
_journal_volume 139
_journal_year 2017
_chemical_formula_moiety 'C19 H20 B N'
_chemical_formula_sum 'C19 H20 B N'
_chemical_formula_weight 273.17
_space_group_crystal_system monoclinic
_space_group_IT_number 14
_space_group_name_Hall '-P 2ybc'
_space_group_name_H-M_alt 'P 1 21/c 1'
_symmetry_space_group_name_Hall '-P 2ybc'
_symmetry_space_group_name_H-M 'P 1 21/c 1'
_atom_sites_solution_hydrogens mixed
_audit_creation_method SHELXL-2014/7
_cell_angle_alpha 90
_cell_angle_beta 98.024(7)
_cell_angle_gamma 90
_cell_formula_units_Z 8
_cell_length_a 15.4038(12)
_cell_length_b 12.2332(8)
_cell_length_c 17.2715(13)
_cell_measurement_reflns_used 6733
_cell_measurement_temperature 93(2)
_cell_measurement_theta_max 31.0250
_cell_measurement_theta_min 2.5780
_cell_volume 3222.7(4)
_computing_cell_refinement 'CrysAlisPro 1.171.38.41 (Rigaku OD, 2015)'
_computing_data_collection 'RIGAKU CrystalClear'
_computing_data_reduction 'CrysAlisPro 1.171.38.41 (Rigaku OD, 2015)'
_computing_molecular_graphics 'Yadokari-XG 2009(Wakita Nemoto et al.)'
_computing_publication_material 'Yadokari-XG 2009(Wakita,Nemoto et al.)'
_computing_structure_refinement 'SHELXL-2014 (Sheldrick, 2014)'
_computing_structure_solution SIR-2014
_diffrn_ambient_temperature 93(2)
_diffrn_detector_area_resol_mean 28.5714
_diffrn_measured_fraction_theta_full 1.000
_diffrn_measured_fraction_theta_max 0.998
_diffrn_measurement_device_type 'Rigaku VariMax Saturn'
_diffrn_measurement_method 'omega scans'
_diffrn_radiation_monochromator Confocal
_diffrn_radiation_source 'rotating-anode X-ray tube'
_diffrn_radiation_type MoK\a
_diffrn_radiation_wavelength 0.71073
_diffrn_reflns_av_R_equivalents 0.0867
_diffrn_reflns_av_unetI/netI 0.1054
_diffrn_reflns_Laue_measured_fraction_full 1.000
_diffrn_reflns_Laue_measured_fraction_max 0.998
_diffrn_reflns_limit_h_max 20
_diffrn_reflns_limit_h_min -16
_diffrn_reflns_limit_k_max 15
_diffrn_reflns_limit_k_min -15
_diffrn_reflns_limit_l_max 21
_diffrn_reflns_limit_l_min -22
_diffrn_reflns_number 25998
_diffrn_reflns_point_group_measured_fraction_full 1.000
_diffrn_reflns_point_group_measured_fraction_max 0.998
_diffrn_reflns_theta_full 25.242
_diffrn_reflns_theta_max 27.498
_diffrn_reflns_theta_min 2.047
_exptl_absorpt_coefficient_mu 0.064
_exptl_absorpt_correction_T_max 1.00000
_exptl_absorpt_correction_T_min 0.96578
_exptl_absorpt_correction_type multi-scan
_exptl_absorpt_process_details
;
CrysAlisPro 1.171.38.41 (Rigaku Oxford Diffraction, 2015)
Empirical absorption correction using spherical harmonics,
 implemented in SCALE3 ABSPACK scaling algorithm.
;
_exptl_crystal_colour colourless
_exptl_crystal_density_diffrn 1.126
_exptl_crystal_description plate
_exptl_crystal_F_000 1168
_exptl_crystal_size_max 0.090
_exptl_crystal_size_mid 0.070
_exptl_crystal_size_min 0.030
_refine_diff_density_max 0.438
_refine_diff_density_min -0.487
_refine_diff_density_rms 0.155
_refine_ls_extinction_method none
_refine_ls_goodness_of_fit_ref 1.048
_refine_ls_hydrogen_treatment mixed
_refine_ls_matrix_type full
_refine_ls_number_parameters 389
_refine_ls_number_reflns 7377
_refine_ls_number_restraints 0
_refine_ls_restrained_S_all 1.048
_refine_ls_R_factor_all 0.1455
_refine_ls_R_factor_gt 0.0701
_refine_ls_shift/su_max 0.000
_refine_ls_shift/su_mean 0.000
_refine_ls_structure_factor_coef Fsqd
_refine_ls_weighting_details 'w=1/[\s^2^(Fo^2^)+(0.1000P)^2^] where P=(Fo^2^+2Fc^2^)/3'
_refine_ls_weighting_scheme calc
_refine_ls_wR_factor_gt 0.1541
_refine_ls_wR_factor_ref 0.2076
_reflns_Friedel_coverage 0.000
_reflns_number_gt 4179
_reflns_number_total 7377
_reflns_threshold_expression 'I > 2\s(I)'
_cod_data_source_file ja7b00924_si_002.cif
_cod_data_source_block 4
_cod_database_code 4125829
_shelx_shelxl_version_number 2014/7
_shelx_space_group_comment
;
The symmetry employed for this shelxl refinement is uniquely defined
by the following loop, which should always be used as a source of
symmetry information in preference to the above space-group names.
They are only intended as comments.
;
_shelx_estimated_absorpt_t_min 0.994
_shelx_estimated_absorpt_t_max 0.998

loop_
_space_group_symop_operation_xyz
'x, y, z'
'-x, y+1/2, -z+1/2'
'-x, -y, -z'
'x, -y-1/2, z-1/2'

loop_
_atom_site_label
_atom_site_type_symbol
_atom_site_fract_x
_atom_site_fract_y
_atom_site_fract_z
_atom_site_U_iso_or_equiv
_atom_site_adp_type
_atom_site_occupancy
_atom_site_site_symmetry_order
_atom_site_calc_flag
_atom_site_refinement_flags_posn
_atom_site_refinement_flags_adp
B1 B 0.3996(2) 0.3274(2) 0.57732(17) 0.0171(6) Uani 1 1 d . .
H1 H 0.3514(17) 0.269(2) 0.5980(15) 0.021 Uiso 1 1 d . U
C1 C 0.49045(16) 0.3362(2) 0.63722(14) 0.0162(5) Uani 1 1 d . .
C2 C 0.53747(17) 0.2419(2) 0.66522(14) 0.0186(6) Uani 1 1 d . .
C3 C 0.61468(18) 0.2515(2) 0.71762(15) 0.0240(6) Uani 1 1 d . .
H3 H 0.6453 0.1872 0.7363 0.029 Uiso 1 1 calc R U
C4 C 0.64775(18) 0.3529(2) 0.74317(15) 0.0256(7) Uani 1 1 d . .
H4 H 0.7007 0.3579 0.7785 0.031 Uiso 1 1 calc R U
C5 C 0.60289(17) 0.4465(2) 0.71668(15) 0.0238(6) Uani 1 1 d . .
H5 H 0.6246 0.5164 0.7337 0.029 Uiso 1 1 calc R U
C6 C 0.52529(17) 0.4370(2) 0.66461(14) 0.0195(6) Uani 1 1 d . .
H6 H 0.4948 0.5018 0.6470 0.023 Uiso 1 1 calc R U
C7 C 0.50589(19) 0.1281(2) 0.63994(17) 0.0268(7) Uani 1 1 d . .
H7 H 0.5171 0.1148 0.5863 0.040 Uiso 1 1 calc R U
H7A H 0.4428 0.1224 0.6422 0.040 Uiso 1 1 calc R U
H7B H 0.5373 0.0738 0.6750 0.040 Uiso 1 1 calc R U
C8 C 0.34607(16) 0.4407(2) 0.55746(15) 0.0176(6) Uani 1 1 d . .
C9 C 0.30497(16) 0.4935(2) 0.61565(15) 0.0184(6) Uani 1 1 d . .
C10 C 0.25906(17) 0.5907(2) 0.59901(16) 0.0228(6) Uani 1 1 d . .
H10 H 0.2329 0.6256 0.6391 0.027 Uiso 1 1 calc R U
C11 C 0.25068(18) 0.6378(2) 0.52505(16) 0.0250(6) Uani 1 1 d . .
H11 H 0.2198 0.7046 0.5147 0.030 Uiso 1 1 calc R U
C12 C 0.28813(17) 0.5858(2) 0.46689(16) 0.0233(6) Uani 1 1 d . .
H12 H 0.2822 0.6162 0.4158 0.028 Uiso 1 1 calc R U
C13 C 0.33432(16) 0.4892(2) 0.48296(15) 0.0188(6) Uani 1 1 d . .
H13 H 0.3590 0.4545 0.4419 0.023 Uiso 1 1 calc R U
C14 C 0.31052(19) 0.4450(2) 0.69654(15) 0.0251(6) Uani 1 1 d . .
H14 H 0.3674 0.4632 0.7267 0.038 Uiso 1 1 calc R U
H14A H 0.3043 0.3654 0.6926 0.038 Uiso 1 1 calc R U
H14B H 0.2634 0.4750 0.7229 0.038 Uiso 1 1 calc R U
N1 N 0.42154(13) 0.27616(17) 0.49587(12) 0.0151(5) Uani 1 1 d . .
C15 C 0.49281(16) 0.3073(2) 0.46516(15) 0.0180(6) Uani 1 1 d . .
H15 H 0.5321 0.3578 0.4932 0.022 Uiso 1 1 calc R U
C16 C 0.51110(17) 0.2686(2) 0.39431(15) 0.0217(6) Uani 1 1 d . .
H16 H 0.5622 0.2922 0.3740 0.026 Uiso 1 1 calc R U
C17 C 0.45454(19) 0.1957(2) 0.35340(16) 0.0255(6) Uani 1 1 d . .
H17 H 0.4658 0.1681 0.3044 0.031 Uiso 1 1 calc R U
C18 C 0.38083(19) 0.1630(2) 0.38483(16) 0.0296(7) Uani 1 1 d . .
H18 H 0.3406 0.1127 0.3576 0.035 Uiso 1 1 calc R U
C19 C 0.36651(18) 0.2044(2) 0.45624(15) 0.0222(6) Uani 1 1 d . .
H19 H 0.3162 0.1814 0.4780 0.027 Uiso 1 1 calc R U
B2 B 0.1835(2) 0.0798(3) 0.57619(19) 0.0225(7) Uani 1 1 d . .
H2 H 0.2522(18) 0.118(2) 0.5990(15) 0.027 Uiso 1 1 d . U
C20 C 0.15265(18) -0.0049(2) 0.63956(16) 0.0264(7) Uani 1 1 d . .
C21 C 0.15519(19) 0.0221(3) 0.71958(18) 0.0327(7) Uani 1 1 d . .
C22 C 0.1275(2) -0.0529(3) 0.77107(19) 0.0400(8) Uani 1 1 d . .
H22 H 0.1281 -0.0331 0.8243 0.048 Uiso 1 1 calc R U
C23 C 0.0988(2) -0.1567(3) 0.7463(2) 0.0429(9) Uani 1 1 d . .
H23 H 0.0808 -0.2070 0.7828 0.051 Uiso 1 1 calc R U
C24 C 0.09626(19) -0.1867(3) 0.66921(19) 0.0346(8) Uani 1 1 d . .
H24 H 0.0768 -0.2574 0.6518 0.042 Uiso 1 1 calc R U
C25 C 0.12310(18) -0.1103(2) 0.61718(17) 0.0279(7) Uani 1 1 d . .
H25 H 0.1212 -0.1308 0.5639 0.033 Uiso 1 1 calc R U
C26 C 0.1862(2) 0.1335(3) 0.7508(2) 0.0479(9) Uani 1 1 d . .
H26 H 0.1397 0.1875 0.7367 0.072 Uiso 1 1 calc R U
H26A H 0.2385 0.1549 0.7280 0.072 Uiso 1 1 calc R U
H26B H 0.2005 0.1300 0.8078 0.072 Uiso 1 1 calc R U
C27 C 0.18151(17) 0.0308(2) 0.48895(16) 0.0233(6) Uani 1 1 d . .
C28 C 0.24515(18) -0.0471(2) 0.47299(17) 0.0258(7) Uani 1 1 d . .
C29 C 0.2401(2) -0.0948(2) 0.39908(18) 0.0321(7) Uani 1 1 d . .
H29 H 0.2823 -0.1480 0.3897 0.038 Uiso 1 1 calc R U
C30 C 0.1746(2) -0.0659(3) 0.33911(18) 0.0357(8) Uani 1 1 d . .
H30 H 0.1712 -0.1004 0.2895 0.043 Uiso 1 1 calc R U
C31 C 0.1143(2) 0.0130(3) 0.35168(18) 0.0334(7) Uani 1 1 d . .
H31 H 0.0705 0.0354 0.3105 0.040 Uiso 1 1 calc R U
C32 C 0.11847(19) 0.0594(2) 0.42527(17) 0.0277(7) Uani 1 1 d . .
H32 H 0.0764 0.1135 0.4332 0.033 Uiso 1 1 calc R U
C33 C 0.32012(19) -0.0773(2) 0.53539(18) 0.0327(7) Uani 1 1 d . .
H33 H 0.3593 -0.1285 0.5137 0.049 Uiso 1 1 calc R U
H33A H 0.2969 -0.1118 0.5794 0.049 Uiso 1 1 calc R U
H33B H 0.3528 -0.0113 0.5535 0.049 Uiso 1 1 calc R U
N2 N 0.11784(14) 0.18423(18) 0.57090(13) 0.0219(5) Uani 1 1 d . .
C34 C 0.14857(19) 0.2853(2) 0.56112(17) 0.0289(7) Uani 1 1 d . .
H34 H 0.2093 0.2949 0.5587 0.035 Uiso 1 1 calc R U
C35 C 0.0946(2) 0.3749(3) 0.5545(2) 0.0380(8) Uani 1 1 d . .
H35 H 0.1179 0.4456 0.5474 0.046 Uiso 1 1 calc R U
C36 C 0.0061(2) 0.3621(3) 0.55808(18) 0.0354(8) Uani 1 1 d . .
H36 H -0.0322 0.4233 0.5539 0.042 Uiso 1 1 calc R U
C37 C -0.02525(19) 0.2582(3) 0.56794(16) 0.0290(7) Uani 1 1 d . .
H37 H -0.0858 0.2468 0.5704 0.035 Uiso 1 1 calc R U
C38 C 0.03173(18) 0.1713(2) 0.57412(16) 0.0252(6) Uani 1 1 d . .
H38 H 0.0097 0.0999 0.5809 0.030 Uiso 1 1 calc R U

loop_
_atom_site_aniso_label
_atom_site_aniso_U_11
_atom_site_aniso_U_22
_atom_site_aniso_U_33
_atom_site_aniso_U_23
_atom_site_aniso_U_13
_atom_site_aniso_U_12
B1 0.0202(15) 0.0167(15) 0.0153(14) 0.0002(12) 0.0054(12) 0.0003(12)
C1 0.0187(13) 0.0167(13) 0.0148(13) 0.0015(11) 0.0075(10) 0.0006(10)
C2 0.0208(14) 0.0217(14) 0.0142(13) 0.0018(11) 0.0058(11) 0.0011(11)
C3 0.0255(15) 0.0284(16) 0.0186(14) 0.0024(12) 0.0051(11) 0.0084(12)
C4 0.0184(14) 0.0425(18) 0.0160(14) -0.0034(13) 0.0024(11) -0.0019(13)
C5 0.0268(16) 0.0267(16) 0.0191(14) -0.0049(12) 0.0075(12) -0.0053(12)
C6 0.0224(14) 0.0183(14) 0.0184(14) 0.0006(11) 0.0053(11) 0.0008(11)
C7 0.0329(17) 0.0182(14) 0.0291(16) 0.0044(12) 0.0037(12) 0.0038(12)
C8 0.0155(13) 0.0183(14) 0.0190(14) -0.0021(11) 0.0025(10) -0.0039(10)
C9 0.0176(13) 0.0173(13) 0.0198(14) -0.0024(11) 0.0003(10) -0.0013(11)
C10 0.0197(14) 0.0218(15) 0.0265(15) -0.0066(12) 0.0018(11) 0.0004(11)
C11 0.0209(15) 0.0184(14) 0.0336(17) 0.0020(12) -0.0033(12) 0.0019(11)
C12 0.0213(14) 0.0240(15) 0.0230(15) 0.0065(12) -0.0024(11) -0.0030(12)
C13 0.0182(14) 0.0204(14) 0.0172(14) -0.0001(11) 0.0002(10) -0.0031(11)
C14 0.0292(16) 0.0259(16) 0.0210(15) -0.0025(12) 0.0064(12) 0.0053(12)
N1 0.0158(11) 0.0145(11) 0.0155(11) -0.0003(9) 0.0032(8) -0.0001(9)
C15 0.0168(14) 0.0179(13) 0.0195(14) -0.0012(11) 0.0031(10) -0.0021(10)
C16 0.0223(15) 0.0208(14) 0.0234(15) 0.0010(12) 0.0084(11) 0.0011(11)
C17 0.0343(17) 0.0259(15) 0.0176(14) -0.0062(12) 0.0083(12) -0.0039(13)
C18 0.0335(17) 0.0324(17) 0.0240(15) -0.0109(13) 0.0082(12) -0.0119(14)
C19 0.0228(15) 0.0215(14) 0.0231(15) -0.0051(12) 0.0061(11) -0.0059(11)
B2 0.0181(16) 0.0191(16) 0.0301(18) 0.0027(14) 0.0031(13) 0.0027(13)
C20 0.0227(15) 0.0288(16) 0.0271(16) 0.0014(13) 0.0010(12) 0.0038(12)
C21 0.0281(17) 0.0394(19) 0.0302(17) 0.0023(15) 0.0023(13) 0.0082(14)
C22 0.044(2) 0.051(2) 0.0270(17) 0.0051(16) 0.0089(14) 0.0146(17)
C23 0.042(2) 0.052(2) 0.0378(19) 0.0224(17) 0.0165(15) 0.0123(17)
C24 0.0280(17) 0.0288(17) 0.049(2) 0.0083(15) 0.0120(14) 0.0037(13)
C25 0.0238(15) 0.0287(17) 0.0314(16) 0.0031(13) 0.0050(12) 0.0022(12)
C26 0.058(2) 0.047(2) 0.0364(19) -0.0080(17) -0.0010(17) 0.0102(18)
C27 0.0223(15) 0.0195(14) 0.0296(16) 0.0046(12) 0.0091(12) -0.0059(11)
C28 0.0278(16) 0.0177(14) 0.0346(17) 0.0024(12) 0.0141(13) -0.0048(12)
C29 0.0358(18) 0.0255(17) 0.0397(18) 0.0011(14) 0.0217(15) -0.0019(13)
C30 0.044(2) 0.0347(18) 0.0310(17) -0.0043(14) 0.0165(15) -0.0161(15)
C31 0.0347(18) 0.0376(19) 0.0281(17) 0.0046(14) 0.0047(13) -0.0098(15)
C32 0.0273(16) 0.0269(16) 0.0291(16) 0.0026(13) 0.0045(12) -0.0049(13)
C33 0.0306(17) 0.0247(16) 0.0448(19) 0.0005(14) 0.0119(14) 0.0064(13)
N2 0.0186(12) 0.0222(12) 0.0250(12) 0.0006(10) 0.0039(9) -0.0011(9)
C34 0.0232(16) 0.0232(16) 0.0406(18) 0.0030(13) 0.0051(13) -0.0015(12)
C35 0.0294(18) 0.0248(17) 0.058(2) 0.0041(15) -0.0014(15) 0.0014(14)
C36 0.0322(18) 0.0314(18) 0.0416(19) 0.0030(15) 0.0017(14) 0.0108(14)
C37 0.0225(16) 0.0354(18) 0.0291(16) 0.0029(14) 0.0040(12) 0.0016(13)
C38 0.0230(15) 0.0250(15) 0.0277(16) 0.0014(12) 0.0041(12) -0.0030(12)

loop_
_atom_type_symbol
_atom_type_description
_atom_type_scat_dispersion_real
_atom_type_scat_dispersion_imag
_atom_type_scat_source
C C 0.0033 0.0016 'International Tables Vol C Tables 4.2.6.8 and 6.1.1.4'
H H 0.0000 0.0000 'International Tables Vol C Tables 4.2.6.8 and 6.1.1.4'
B B 0.0013 0.0007 'International Tables Vol C Tables 4.2.6.8 and 6.1.1.4'
N N 0.0061 0.0033 'International Tables Vol C Tables 4.2.6.8 and 6.1.1.4'

loop_
_geom_angle_atom_site_label_1
_geom_angle_atom_site_label_2
_geom_angle_atom_site_label_3
_geom_angle
N1 B1 C1 108.3(2)
N1 B1 C8 108.0(2)
C1 B1 C8 116.4(2)
N1 B1 H1 104.8(13)
C1 B1 H1 112.8(13)
C8 B1 H1 105.9(13)
C6 C1 C2 116.7(2)
C6 C1 B1 122.0(2)
C2 C1 B1 121.3(2)
C3 C2 C1 120.2(2)
C3 C2 C7 118.3(2)
C1 C2 C7 121.5(2)
C4 C3 C2 121.5(3)
C4 C3 H3 119.2
C2 C3 H3 119.2
C5 C4 C3 119.4(2)
C5 C4 H4 120.3
C3 C4 H4 120.3
C4 C5 C6 119.2(3)
C4 C5 H5 120.4
C6 C5 H5 120.4
C5 C6 C1 122.9(3)
C5 C6 H6 118.5
C1 C6 H6 118.5
C2 C7 H7 109.5
C2 C7 H7A 109.5
H7 C7 H7A 109.5
C2 C7 H7B 109.5
H7 C7 H7B 109.5
H7A C7 H7B 109.5
C13 C8 C9 116.3(2)
C13 C8 B1 123.4(2)
C9 C8 B1 120.2(2)
C10 C9 C8 120.5(2)
C10 C9 C14 119.2(2)
C8 C9 C14 120.3(2)
C11 C10 C9 121.5(3)
C11 C10 H10 119.2
C9 C10 H10 119.2
C12 C11 C10 118.8(3)
C12 C11 H11 120.6
C10 C11 H11 120.6
C11 C12 C13 120.1(3)
C11 C12 H12 119.9
C13 C12 H12 119.9
C12 C13 C8 122.7(3)
C12 C13 H13 118.7
C8 C13 H13 118.7
C9 C14 H14 109.5
C9 C14 H14A 109.5
H14 C14 H14A 109.5
C9 C14 H14B 109.5
H14 C14 H14B 109.5
H14A C14 H14B 109.5
C15 N1 C19 118.6(2)
C15 N1 B1 121.1(2)
C19 N1 B1 120.3(2)
N1 C15 C16 122.3(2)
N1 C15 H15 118.8
C16 C15 H15 118.8
C17 C16 C15 119.1(2)
C17 C16 H16 120.4
C15 C16 H16 120.4
C16 C17 C18 118.8(2)
C16 C17 H17 120.6
C18 C17 H17 120.6
C19 C18 C17 119.1(3)
C19 C18 H18 120.4
C17 C18 H18 120.4
N1 C19 C18 121.9(2)
N1 C19 H19 119.0
C18 C19 H19 119.0
C27 B2 N2 108.0(2)
C27 B2 C20 114.9(2)
N2 B2 C20 107.5(2)
C27 B2 H2 111.1(13)
N2 B2 H2 103.4(14)
C20 B2 H2 111.2(13)
C25 C20 C21 116.5(3)
C25 C20 B2 120.9(3)
C21 C20 B2 122.6(3)
C22 C21 C20 120.2(3)
C22 C21 C26 118.4(3)
C20 C21 C26 121.3(3)
C21 C22 C23 121.3(3)
C21 C22 H22 119.3
C23 C22 H22 119.3
C24 C23 C22 120.3(3)
C24 C23 H23 119.8
C22 C23 H23 119.8
C23 C24 C25 118.2(3)
C23 C24 H24 120.9
C25 C24 H24 120.9
C24 C25 C20 123.4(3)
C24 C25 H25 118.3
C20 C25 H25 118.3
C21 C26 H26 109.5
C21 C26 H26A 109.5
H26 C26 H26A 109.5
C21 C26 H26B 109.5
H26 C26 H26B 109.5
H26A C26 H26B 109.5
C32 C27 C28 115.8(3)
C32 C27 B2 123.9(3)
C28 C27 B2 120.3(2)
C29 C28 C27 120.4(3)
C29 C28 C33 119.3(3)
C27 C28 C33 120.3(3)
C30 C29 C28 121.2(3)
C30 C29 H29 119.4
C28 C29 H29 119.4
C31 C30 C29 119.8(3)
C31 C30 H30 120.1
C29 C30 H30 120.1
C30 C31 C32 119.0(3)
C30 C31 H31 120.5
C32 C31 H31 120.5
C31 C32 C27 123.7(3)
C31 C32 H32 118.2
C27 C32 H32 118.2
C28 C33 H33 109.5
C28 C33 H33A 109.5
H33 C33 H33A 109.5
C28 C33 H33B 109.5
H33 C33 H33B 109.5
H33A C33 H33B 109.5
C34 N2 C38 118.7(2)
C34 N2 B2 120.2(2)
C38 N2 B2 121.0(2)
N2 C34 C35 121.8(3)
N2 C34 H34 119.1
C35 C34 H34 119.1
C34 C35 C36 119.7(3)
C34 C35 H35 120.2
C36 C35 H35 120.2
C37 C36 C35 118.4(3)
C37 C36 H36 120.8
C35 C36 H36 120.8
C38 C37 C36 119.5(3)
C38 C37 H37 120.3
C36 C37 H37 120.3
N2 C38 C37 122.0(3)
N2 C38 H38 119.0
C37 C38 H38 119.0

loop_
_geom_bond_atom_site_label_1
_geom_bond_atom_site_label_2
_geom_bond_distance
B1 N1 1.618(3)
B1 C1 1.623(4)
B1 C8 1.624(4)
B1 H1 1.13(3)
C1 C6 1.400(4)
C1 C2 1.411(3)
C2 C3 1.395(4)
C2 C7 1.518(4)
C3 C4 1.389(4)
C3 H3 0.9500
C4 C5 1.381(4)
C4 H4 0.9500
C5 C6 1.397(4)
C5 H5 0.9500
C6 H6 0.9500
C7 H7 0.9800
C7 H7A 0.9800
C7 H7B 0.9800
C8 C13 1.406(4)
C8 C9 1.416(4)
C9 C10 1.393(4)
C9 C14 1.509(4)
C10 C11 1.391(4)
C10 H10 0.9500
C11 C12 1.381(4)
C11 H11 0.9500
C12 C13 1.387(4)
C12 H12 0.9500
C13 H13 0.9500
C14 H14 0.9800
C14 H14A 0.9800
C14 H14B 0.9800
N1 C15 1.339(3)
N1 C19 1.340(3)
C15 C16 1.377(4)
C15 H15 0.9500
C16 C17 1.372(4)
C16 H16 0.9500
C17 C18 1.384(4)
C17 H17 0.9500
C18 C19 1.379(4)
C18 H18 0.9500
C19 H19 0.9500
B2 C27 1.618(4)
B2 N2 1.624(4)
B2 C20 1.626(4)
B2 H2 1.17(3)
C20 C25 1.404(4)
C20 C21 1.416(4)
C21 C22 1.386(4)
C21 C26 1.518(5)
C22 C23 1.392(5)
C22 H22 0.9500
C23 C24 1.377(5)
C23 H23 0.9500
C24 C25 1.398(4)
C24 H24 0.9500
C25 H25 0.9500
C26 H26 0.9800
C26 H26A 0.9800
C26 H26B 0.9800
C27 C32 1.406(4)
C27 C28 1.421(4)
C28 C29 1.396(4)
C28 C33 1.511(4)
C29 C30 1.388(4)
C29 H29 0.9500
C30 C31 1.377(4)
C30 H30 0.9500
C31 C32 1.385(4)
C31 H31 0.9500
C32 H32 0.9500
C33 H33 0.9800
C33 H33A 0.9800
C33 H33B 0.9800
N2 C34 1.343(3)
N2 C38 1.345(3)
C34 C35 1.371(4)
C34 H34 0.9500
C35 C36 1.383(4)
C35 H35 0.9500
C36 C37 1.378(4)
C36 H36 0.9500
C37 C38 1.373(4)
C37 H37 0.9500
C38 H38 0.9500

loop_
_geom_torsion_atom_site_label_1
_geom_torsion_atom_site_label_2
_geom_torsion_atom_site_label_3
_geom_torsion_atom_site_label_4
_geom_torsion
N1 B1 C1 C6 115.9(2)
C8 B1 C1 C6 -5.9(3)
N1 B1 C1 C2 -65.1(3)
C8 B1 C1 C2 173.1(2)
C6 C1 C2 C3 0.0(3)
B1 C1 C2 C3 -179.0(2)
C6 C1 C2 C7 179.7(2)
B1 C1 C2 C7 0.7(4)
C1 C2 C3 C4 -0.5(4)
C7 C2 C3 C4 179.8(3)
C2 C3 C4 C5 0.6(4)
C3 C4 C5 C6 -0.1(4)
C4 C5 C6 C1 -0.4(4)
C2 C1 C6 C5 0.4(4)
B1 C1 C6 C5 179.4(2)
N1 B1 C8 C13 -8.4(3)
C1 B1 C8 C13 113.6(3)
N1 B1 C8 C9 168.9(2)
C1 B1 C8 C9 -69.1(3)
C13 C8 C9 C10 -2.7(4)
B1 C8 C9 C10 179.9(2)
C13 C8 C9 C14 177.4(2)
B1 C8 C9 C14 0.0(4)
C8 C9 C10 C11 1.2(4)
C14 C9 C10 C11 -178.9(2)
C9 C10 C11 C12 0.7(4)
C10 C11 C12 C13 -1.0(4)
C11 C12 C13 C8 -0.6(4)
C9 C8 C13 C12 2.4(4)
B1 C8 C13 C12 179.8(2)
C1 B1 N1 C15 -41.4(3)
C8 B1 N1 C15 85.4(3)
C1 B1 N1 C19 141.1(2)
C8 B1 N1 C19 -92.0(3)
C19 N1 C15 C16 0.4(4)
B1 N1 C15 C16 -177.1(2)
N1 C15 C16 C17 0.1(4)
C15 C16 C17 C18 -0.2(4)
C16 C17 C18 C19 -0.1(4)
C15 N1 C19 C18 -0.7(4)
B1 N1 C19 C18 176.9(3)
C17 C18 C19 N1 0.6(5)
C27 B2 C20 C25 -2.7(4)
N2 B2 C20 C25 117.4(3)
C27 B2 C20 C21 176.2(3)
N2 B2 C20 C21 -63.6(3)
C25 C20 C21 C22 -1.5(4)
B2 C20 C21 C22 179.5(3)
C25 C20 C21 C26 179.8(3)
B2 C20 C21 C26 0.8(4)
C20 C21 C22 C23 1.6(5)
C26 C21 C22 C23 -179.6(3)
C21 C22 C23 C24 -0.8(5)
C22 C23 C24 C25 -0.1(5)
C23 C24 C25 C20 0.2(4)
C21 C20 C25 C24 0.6(4)
B2 C20 C25 C24 179.6(3)
N2 B2 C27 C32 -13.3(4)
C20 B2 C27 C32 106.6(3)
N2 B2 C27 C28 167.5(2)
C20 B2 C27 C28 -72.6(3)
C32 C27 C28 C29 -3.5(4)
B2 C27 C28 C29 175.8(3)
C32 C27 C28 C33 175.3(2)
B2 C27 C28 C33 -5.5(4)
C27 C28 C29 C30 1.5(4)
C33 C28 C29 C30 -177.2(3)
C28 C29 C30 C31 1.5(4)
C29 C30 C31 C32 -2.4(4)
C30 C31 C32 C27 0.2(4)
C28 C27 C32 C31 2.7(4)
B2 C27 C32 C31 -176.6(3)
C27 B2 N2 C34 -92.1(3)
C20 B2 N2 C34 143.4(3)
C27 B2 N2 C38 86.1(3)
C20 B2 N2 C38 -38.4(3)
C38 N2 C34 C35 0.1(4)
B2 N2 C34 C35 178.3(3)
N2 C34 C35 C36 0.2(5)
C34 C35 C36 C37 -0.4(5)
C35 C36 C37 C38 0.2(5)
C34 N2 C38 C37 -0.2(4)
B2 N2 C38 C37 -178.5(3)
C36 C37 C38 N2 0.0(4)
